data_2104169
loop_
_publ_author_name
'Rychlewska, Urszula'
'Wa\'scinska, Natalia'
'War\.zajtis, Beata'
'Gawro\'nski, Jacek'

_publ_contact_author
;
Urszula Rychlewska
Faculty of Chemistry
Adam Mickiewicz University
Grunwaldzka 6
60-780 Pozna\'n
Poland
;
_publ_section_title
;
 Role of the <i>gauche</i> effect and local 1,3-dipole--dipole
 interactions in stabilizing an unusual conformation of
 tartarodinitriles
;
_journal_issue 4
_journal_name_full 'Acta Crystallographica Section B'
_journal_page_first 497
_journal_page_last 503
_journal_paper_doi 10.1107/S0108768108018272
_journal_volume 64
_journal_year 2008
_chemical_formula_sum 'C8 H8 N2 O4'
_chemical_formula_weight 196.16
_chemical_name_systematic
;
 ?
;
_space_group_IT_number 19
_symmetry_cell_setting orthorhombic
_symmetry_space_group_name_Hall 'P 2ac 2ab'
_symmetry_space_group_name_H-M 'P 21 21 21'
_atom_sites_solution_hydrogens geom
_atom_sites_solution_primary direct
_atom_sites_solution_secondary difmap
_audit_creation_method SHELXL-97
_cell_angle_alpha 90.00
_cell_angle_beta 90.00
_cell_angle_gamma 90.00
_cell_formula_units_Z 4
_cell_length_a 8.6112(3)
_cell_length_b 9.8185(3)
_cell_length_c 11.7898(3)
_cell_measurement_reflns_used 1149
_cell_measurement_temperature 295(2)
_cell_measurement_theta_max 26.01
_cell_measurement_theta_min 3.15
_cell_volume 996.82(5)
_computing_cell_refinement 'CrysAlisPRO v.1.171 (Oxford Diffraction,2007)'
_computing_data_collection 'CrysAlis CCD v.1.171 (Oxford Diffraction,2007)'
_computing_data_reduction 'CrysAlisPRO v.1.171 (Oxford Diffraction,2007)'
_computing_molecular_graphics
;
Simens Analytical X-Ray Instruments (1989),
Mercury (Bruno, et al. 2002)
;
_computing_publication_material 'SHELXL-97 (Sheldrick, 1997)'
_computing_structure_refinement 'SHELXL-97 (Sheldrick, 1997)'
_computing_structure_solution 'SHELXS-86 (Sheldrick, 1990)'
_diffrn_ambient_temperature 295(2)
_diffrn_measured_fraction_theta_full 0.997
_diffrn_measured_fraction_theta_max 0.997
_diffrn_measurement_device_type 'Kuma KM4CCD \k-geometry diffractometer'
_diffrn_measurement_method '\w scans'
_diffrn_radiation_monochromator graphite
_diffrn_radiation_source 'fine-focus sealed tube'
_diffrn_radiation_type MoK\a
_diffrn_radiation_wavelength 0.71073
_diffrn_reflns_av_R_equivalents 0.0126
_diffrn_reflns_av_sigmaI/netI 0.0094
_diffrn_reflns_limit_h_max 10
_diffrn_reflns_limit_h_min -8
_diffrn_reflns_limit_k_max 11
_diffrn_reflns_limit_k_min -12
_diffrn_reflns_limit_l_max 13
_diffrn_reflns_limit_l_min -14
_diffrn_reflns_number 7153
_diffrn_reflns_theta_full 26.01
_diffrn_reflns_theta_max 26.01
_diffrn_reflns_theta_min 3.15
_diffrn_standards_interval_count 'every 50 dc frames'
_diffrn_standards_number '4 reference frames'
_exptl_absorpt_coefficient_mu 0.107
_exptl_absorpt_correction_type none
_exptl_crystal_colour colourless
_exptl_crystal_density_diffrn 1.307
_exptl_crystal_density_method 'not measured'
_exptl_crystal_description cube
_exptl_crystal_F_000 408
_exptl_crystal_size_max 0.55
_exptl_crystal_size_mid 0.50
_exptl_crystal_size_min 0.40
_refine_diff_density_max 0.192
_refine_diff_density_min -0.153
_refine_ls_abs_structure_details 'Flack H D (1983), Acta Cryst. A39, 876-881'
_refine_ls_abs_structure_Flack 0(10)
_refine_ls_extinction_method none
_refine_ls_goodness_of_fit_ref 1.061
_refine_ls_hydrogen_treatment riding
_refine_ls_matrix_type full
_refine_ls_number_parameters 129
_refine_ls_number_reflns 1149
_refine_ls_number_restraints 0
_refine_ls_restrained_S_all 1.061
_refine_ls_R_factor_all 0.0394
_refine_ls_R_factor_gt 0.0346
_refine_ls_shift/su_max 0.000
_refine_ls_shift/su_mean 0.000
_refine_ls_structure_factor_coef Fsqd
_refine_ls_weighting_details 'calc w=1/[\s^2^(Fo^2^)+(0.0755P)^2^+0.0000P] where P=(Fo^2^+2Fc^2^)/3'
_refine_ls_weighting_scheme calc
_refine_ls_wR_factor_gt 0.0927
_refine_ls_wR_factor_ref 0.0989
_reflns_number_gt 980
_reflns_number_total 1149
_reflns_threshold_expression >2sigma(I)
_cod_data_source_file bs5062.cif
_cod_data_source_block 2b
_cod_database_code 2104169
_cod_database_fobs_code 2104169

loop_
_symmetry_equiv_pos_as_xyz
'x, y, z'
'-x+1/2, -y, z+1/2'
'-x, y+1/2, -z+1/2'
'x+1/2, -y+1/2, -z'

loop_
_atom_site_type_symbol
_atom_site_label
_atom_site_fract_x
_atom_site_fract_y
_atom_site_fract_z
_atom_site_U_iso_or_equiv
_atom_site_adp_type
_atom_site_calc_flag
_atom_site_refinement_flags
_atom_site_occupancy
N N1 -0.0675(3) 0.6798(3) 0.25884(18) 0.0840(7) Uani d . 1
C C1 -0.0507(3) 0.5911(2) 0.19802(17) 0.0518(5) Uani d . 1
C C2 -0.0346(2) 0.47826(19) 0.11753(15) 0.0440(4) Uani d . 1
H H2 0.0133 0.4001 0.1556 0.053 Uiso calc R 1
C C3 -0.1917(2) 0.4360(2) 0.06801(16) 0.0461(5) Uani d . 1
H H3 -0.1777 0.3589 0.0163 0.055 Uiso calc R 1
C C4 -0.2644(2) 0.5505(3) 0.00702(17) 0.0576(6) Uani d . 1
N N4 -0.3176(3) 0.6410(3) -0.0378(3) 0.0898(8) Uani d . 1
O O2 0.05725(14) 0.51668(14) 0.02206(11) 0.0481(4) Uani d . 1
C C20 0.2150(2) 0.5150(2) 0.03972(19) 0.0529(5) Uani d . 1
O O20 0.26812(19) 0.4952(2) 0.13107(14) 0.0737(5) Uani d . 1
C C21 0.3002(3) 0.5398(3) -0.0676(2) 0.0705(7) Uani d . 1
H H211 0.3414 0.6307 -0.0674 0.085 Uiso calc R 1
H H212 0.2306 0.5293 -0.1306 0.085 Uiso calc R 1
H H213 0.3838 0.4756 -0.0744 0.085 Uiso calc R 1
O O3 -0.28422(17) 0.39526(15) 0.16257(11) 0.0550(4) Uani d . 1
C C30 -0.4056(2) 0.3105(2) 0.13934(18) 0.0514(5) Uani d . 1
O O30 -0.4366(2) 0.28067(19) 0.04418(15) 0.0760(5) Uani d . 1
C C31 -0.4855(3) 0.2673(3) 0.2438(2) 0.0736(7) Uani d . 1
H H311 -0.5877 0.2352 0.2253 0.088 Uiso calc R 1
H H312 -0.4932 0.3431 0.2948 0.088 Uiso calc R 1
H H313 -0.4276 0.1954 0.2793 0.088 Uiso calc R 1

loop_
_atom_site_aniso_label
_atom_site_aniso_U_11
_atom_site_aniso_U_22
_atom_site_aniso_U_33
_atom_site_aniso_U_12
_atom_site_aniso_U_13
_atom_site_aniso_U_23
N1 0.1129(19) 0.0706(13) 0.0685(12) -0.0044(15) -0.0085(13) -0.0210(11)
C1 0.0551(12) 0.0498(11) 0.0507(10) -0.0009(10) -0.0094(9) -0.0005(9)
C2 0.0400(9) 0.0409(10) 0.0512(9) 0.0009(8) -0.0020(8) 0.0030(8)
C3 0.0426(10) 0.0465(10) 0.0492(9) -0.0055(9) 0.0034(8) -0.0055(8)
C4 0.0403(10) 0.0726(14) 0.0600(11) -0.0070(11) -0.0051(9) 0.0050(11)
N4 0.0602(13) 0.1009(17) 0.1084(17) -0.0027(13) -0.0188(13) 0.0371(16)
O2 0.0366(7) 0.0524(8) 0.0551(7) -0.0024(6) -0.0012(6) 0.0050(6)
C20 0.0363(10) 0.0533(11) 0.0689(11) 0.0012(9) -0.0054(9) 0.0034(10)
O20 0.0499(9) 0.0967(13) 0.0746(9) -0.0008(9) -0.0141(8) 0.0168(10)
C21 0.0454(12) 0.0897(17) 0.0764(14) -0.0015(13) 0.0053(11) 0.0112(14)
O3 0.0508(8) 0.0640(9) 0.0502(7) -0.0121(7) 0.0049(6) -0.0051(7)
C30 0.0433(10) 0.0453(10) 0.0656(12) -0.0033(9) 0.0030(9) 0.0013(10)
O30 0.0719(12) 0.0816(11) 0.0744(10) -0.0318(10) 0.0036(9) -0.0185(9)
C31 0.0597(14) 0.0829(18) 0.0783(14) -0.0083(14) 0.0081(12) 0.0221(13)

loop_
_atom_type_symbol
_atom_type_description
_atom_type_scat_dispersion_real
_atom_type_scat_dispersion_imag
_atom_type_scat_source
C C 0.0033 0.0000 'International Tables Vol C Tables 4.2.6.8 and 6.1.1.4'
H H 0.0000 0.0000 'International Tables Vol C Tables 4.2.6.8 and 6.1.1.4'
N N 0.0061 0.0000 'International Tables Vol C Tables 4.2.6.8 and 6.1.1.4'
O O 0.0106 0.0000 'International Tables Vol C Tables 4.2.6.8 and 6.1.1.4'

loop_
_geom_angle_atom_site_label_1
_geom_angle_atom_site_label_2
_geom_angle_atom_site_label_3
_geom_angle
N1 C1 C2 177.9(3)
O2 C2 C1 111.32(16)
O2 C2 C3 105.11(14)
C1 C2 C3 111.58(15)
O2 C2 H2 109.6
C1 C2 H2 109.6
C3 C2 H2 109.6
O3 C3 C4 110.95(16)
O3 C3 C2 105.75(14)
C4 C3 C2 110.80(16)
O3 C3 H3 109.8
C4 C3 H3 109.8
C2 C3 H3 109.8
N4 C4 C3 177.9(3)
C20 O2 C2 115.17(15)
O20 C20 O2 121.40(19)
O20 C20 C21 127.63(18)
O2 C20 C21 110.97(18)
C20 C21 H211 109.5
C20 C21 H212 109.5
H211 C21 H212 109.5
C20 C21 H213 109.5
H211 C21 H213 109.5
H212 C21 H213 109.5
C30 O3 C3 116.23(14)
O30 C30 O3 120.76(19)
O30 C30 C31 127.8(2)
O3 C30 C31 111.5(2)
C30 C31 H311 109.5
C30 C31 H312 109.5
H311 C31 H312 109.5
C30 C31 H313 109.5
H311 C31 H313 109.5
H312 C31 H313 109.5

loop_
_geom_bond_atom_site_label_1
_geom_bond_atom_site_label_2
_geom_bond_distance
N1 C1 1.137(3)
C1 C2 1.465(3)
C2 O2 1.426(2)
C2 C3 1.531(3)
C2 H2 0.9800
C3 O3 1.428(2)
C3 C4 1.474(3)
C3 H3 0.9800
C4 N4 1.130(3)
O2 C20 1.374(2)
C20 O20 1.186(3)
C20 C21 1.483(3)
C21 H211 0.9600
C21 H212 0.9600
C21 H213 0.9600
O3 C30 1.364(2)
C30 O30 1.190(3)
C30 C31 1.473(3)
C31 H311 0.9600
C31 H312 0.9600
C31 H313 0.9600

loop_
_geom_torsion_atom_site_label_1
_geom_torsion_atom_site_label_2
_geom_torsion_atom_site_label_3
_geom_torsion_atom_site_label_4
_geom_torsion
O2 C2 C3 O3 179.14(14)
C1 C2 C3 O3 -60.1(2)
O2 C2 C3 C4 -60.56(19)
C1 C2 C3 C4 60.2(2)
C1 C2 O2 C20 79.8(2)
C3 C2 O2 C20 -159.25(16)
C2 O2 C20 O20 -6.7(3)
C2 O2 C20 C21 173.09(19)
C4 C3 O3 C30 82.0(2)
C2 C3 O3 C30 -157.76(15)
C3 O3 C30 O30 -4.8(3)
C3 O3 C30 C31 175.84(19)

loop_
_cod_related_entry_id
_cod_related_entry_database
_cod_related_entry_code
1 ChemSpider 30654512
